data_7135595
loop_
_publ_author_name
'Kubisz, M.'
'Fernandez, I.'
'Hadlington, T. J.'

_publ_section_title
;
 Catalyst-free insertion of carbon monoxide into terminal
 Mg-C(sp<sup>3</sup>) bonds.
;
_journal_issue 29
_journal_name_full 'Chemical communications (Cambridge, England)'
_journal_page_first 7519
_journal_page_last 7523
_journal_paper_doi 10.1039/d6cc00736h
_journal_volume 62
_journal_year 2026
_chemical_formula_moiety 'C74 H120 Mg2 N2 P2 Si2, C6 H6'
_chemical_formula_sum 'C80 H126 Mg2 N2 P2 Si2'
_chemical_formula_weight 1282.56
_space_group_crystal_system monoclinic
_space_group_IT_number 14
_space_group_name_Hall '-P 2yn'
_space_group_name_H-M_alt 'P 1 21/n 1'
_atom_sites_solution_hydrogens geom
_audit_creation_method SHELXL-2018/3
_audit_update_record
;
2026-02-03 deposited with the CCDC.	2026-03-09 downloaded from the CCDC.
;
_cell_angle_alpha 90
_cell_angle_beta 102.80(3)
_cell_angle_gamma 90
_cell_formula_units_Z 2
_cell_length_a 17.980(4)
_cell_length_b 11.290(2)
_cell_length_c 19.380(4)
_cell_measurement_reflns_used 2000
_cell_measurement_temperature 150(2)
_cell_measurement_theta_max 32.50
_cell_measurement_theta_min 1.92
_cell_volume 3836.3(14)
_computing_structure_refinement 'SHELXL-2018/3 (Sheldrick, 2018)'
_computing_structure_solution 'SHELXT 2018/2 (Sheldrick, 2018)'
_diffrn_ambient_temperature 150(2)
_diffrn_detector Pilatus300K
_diffrn_detector_area_resol_mean 5.81
_diffrn_measured_fraction_theta_full 1.000
_diffrn_measured_fraction_theta_max 1.000
_diffrn_measurement_device_type 'STOE StadiVari'
_diffrn_measurement_method '\w scans'
_diffrn_radiation_collimation '0.6 mm diameter'
_diffrn_radiation_monochromator 'Graded multilayer mirror'
_diffrn_radiation_type 'Mo K\a'
_diffrn_radiation_wavelength 0.71073
_diffrn_reflns_av_R_equivalents 0.1314
_diffrn_reflns_av_unetI/netI 0.2098
_diffrn_reflns_Laue_measured_fraction_full 1.000
_diffrn_reflns_Laue_measured_fraction_max 1.000
_diffrn_reflns_number 7530
_diffrn_reflns_point_group_measured_fraction_full 1.000
_diffrn_reflns_point_group_measured_fraction_max 1.000
_diffrn_reflns_theta_full 25.242
_diffrn_reflns_theta_max 25.997
_diffrn_reflns_theta_min 2.101
_diffrn_source 'Genix 3D HF Mo'
_diffrn_source_current 1.000
_diffrn_source_power 0.050
_diffrn_source_voltage 50
_exptl_absorpt_coefficient_mu 0.146
_exptl_absorpt_correction_T_max 1.000
_exptl_absorpt_correction_type multi-scan
_exptl_absorpt_process_details 'STOE X-AREA 1.76'
_exptl_crystal_colour colourless
_exptl_crystal_density_diffrn 1.110
_exptl_crystal_description plate
_exptl_crystal_F_000 1404
_exptl_crystal_size_max 0.25
_exptl_crystal_size_mid 0.17
_exptl_crystal_size_min 0.03
_refine_diff_density_max 0.312
_refine_diff_density_min -0.249
_refine_diff_density_rms 0.064
_refine_ls_extinction_method none
_refine_ls_goodness_of_fit_ref 0.795
_refine_ls_hydrogen_treatment constr
_refine_ls_matrix_type full
_refine_ls_number_parameters 405
_refine_ls_number_reflns 7530
_refine_ls_number_restraints 0
_refine_ls_restrained_S_all 0.795
_refine_ls_R_factor_all 0.1566
_refine_ls_R_factor_gt 0.0592
_refine_ls_shift/su_max 0.001
_refine_ls_shift/su_mean 0.000
_refine_ls_structure_factor_coef Fsqd
_refine_ls_weighting_details 'w=1/[\s^2^(Fo^2^)+(0.0187P)^2^] where P=(Fo^2^+2Fc^2^)/3'
_refine_ls_weighting_scheme calc
_refine_ls_wR_factor_gt 0.0906
_refine_ls_wR_factor_ref 0.1212
_reflns_Friedel_coverage 0.000
_reflns_number_gt 3040
_reflns_number_total 7530
_reflns_threshold_expression 'I > 2\s(I)'
_cod_data_source_file d6cc00736h2.cif
_cod_data_source_block 5
_cod_depositor_comments 'Adding full bibliography for 7135594--7135603.cif.'
_cod_original_sg_symbol_H-M 'P 21/n'
_cod_database_code 7135595
_shelx_shelxl_version_number 2018/3
_shelx_space_group_comment
;
The symmetry employed for this shelxl refinement is uniquely defined
by the following loop, which should always be used as a source of
symmetry information in preference to the above space-group names.
They are only intended as comments.
;

loop_
_space_group_symop_operation_xyz
'x, y, z'
'-x+1/2, y+1/2, -z+1/2'
'-x, -y, -z'
'x-1/2, -y-1/2, z-1/2'

loop_
_atom_site_label
_atom_site_type_symbol
_atom_site_fract_x
_atom_site_fract_y
_atom_site_fract_z
_atom_site_U_iso_or_equiv
_atom_site_adp_type
_atom_site_occupancy
_atom_site_site_symmetry_order
_atom_site_calc_flag
_atom_site_refinement_flags_posn
_atom_site_refinement_flags_adp
_atom_site_refinement_flags_occupancy
_atom_site_disorder_assembly
_atom_site_disorder_group
P1 P 0.60761(5) 0.56566(10) 0.34879(5) 0.0234(2) Uani 1 1 d . . . . .
Si1 Si 0.74625(6) 0.52965(10) 0.47879(5) 0.0218(3) Uani 1 1 d . . . . .
Mg1 Mg 0.57039(6) 0.48967(11) 0.47218(6) 0.0218(3) Uani 1 1 d . . . . .
N1 N 0.68156(15) 0.4420(3) 0.50747(14) 0.0210(7) Uani 1 1 d . . . . .
C1 C 0.70191(18) 0.3303(3) 0.54148(19) 0.0201(9) Uani 1 1 d . . . . .
C32 C 0.47925(18) 0.3518(3) 0.47159(18) 0.0204(9) Uani 1 1 d . . . . .
C2 C 0.7204(2) 0.3223(4) 0.6169(2) 0.0270(10) Uani 1 1 d . . . . .
C6 C 0.7038(2) 0.2245(4) 0.50255(19) 0.0256(9) Uani 1 1 d . . . . .
C19 C 0.71120(18) 0.5457(4) 0.37938(18) 0.0297(10) Uani 1 1 d . . . . .
H19A H 0.737181 0.614441 0.363462 0.036 Uiso 1 1 calc R U . . .
H19B H 0.726501 0.474229 0.356327 0.036 Uiso 1 1 calc R U . . .
C20 C 0.59610(19) 0.7215(4) 0.31641(19) 0.0269(10) Uani 1 1 d . . . . .
H20 H 0.614381 0.773478 0.358518 0.032 Uiso 1 1 calc R U . . .
C10 C 0.6809(2) 0.2183(3) 0.42225(18) 0.0256(9) Uani 1 1 d . . . . .
H10 H 0.666650 0.300114 0.404273 0.031 Uiso 1 1 calc R U . . .
C7 C 0.7205(2) 0.4307(4) 0.66329(18) 0.0289(10) Uani 1 1 d . . . . .
H7 H 0.712630 0.502015 0.631884 0.035 Uiso 1 1 calc R U . . .
C26 C 0.5785(2) 0.4772(4) 0.2656(2) 0.0337(10) Uani 1 1 d . . . . .
H26 H 0.551163 0.534104 0.229094 0.040 Uiso 1 1 calc R U . . .
C33 C 0.5023(2) 0.2704(4) 0.5255(2) 0.0356(11) Uani 1 1 d . . . . .
H33 H 0.538100 0.295524 0.566552 0.043 Uiso 1 1 calc R U . . .
C13 C 0.84367(19) 0.4592(4) 0.48652(19) 0.0319(10) Uani 1 1 d . . . . .
H13 H 0.834057 0.386153 0.456685 0.038 Uiso 1 1 calc R U . . .
C25 C 0.5113(2) 0.7515(4) 0.2874(2) 0.0307(10) Uani 1 1 d . . . . .
H25A H 0.490511 0.700212 0.246253 0.037 Uiso 1 1 calc R U . . .
H25B H 0.482387 0.735179 0.324338 0.037 Uiso 1 1 calc R U . . .
C16 C 0.7498(2) 0.6849(4) 0.5157(2) 0.0362(11) Uani 1 1 d . . . . .
H16 H 0.696322 0.703336 0.519204 0.043 Uiso 1 1 calc R U . . .
C11 C 0.6110(2) 0.1384(4) 0.3975(2) 0.0358(11) Uani 1 1 d . . . . .
H11A H 0.623794 0.057127 0.413679 0.054 Uiso 1 1 calc R U . . .
H11B H 0.595922 0.139654 0.345728 0.054 Uiso 1 1 calc R U . . .
H11C H 0.568809 0.167314 0.417340 0.054 Uiso 1 1 calc R U . . .
C12 C 0.7452(2) 0.1749(4) 0.3881(2) 0.0390(11) Uani 1 1 d . . . . .
H12A H 0.790285 0.225156 0.403518 0.058 Uiso 1 1 calc R U . . .
H12B H 0.728373 0.178829 0.336449 0.058 Uiso 1 1 calc R U . . .
H12C H 0.758151 0.092821 0.402425 0.058 Uiso 1 1 calc R U . . .
C21 C 0.6424(2) 0.7556(4) 0.2613(2) 0.0348(11) Uani 1 1 d . . . . .
H21A H 0.697232 0.741132 0.281390 0.042 Uiso 1 1 calc R U . . .
H21B H 0.626603 0.704885 0.218938 0.042 Uiso 1 1 calc R U . . .
C5 C 0.7249(2) 0.1173(4) 0.5379(2) 0.0356(11) Uani 1 1 d . . . . .
H5 H 0.726789 0.047230 0.511238 0.043 Uiso 1 1 calc R U . . .
C3 C 0.7403(2) 0.2140(4) 0.6493(2) 0.0395(12) Uani 1 1 d . . . . .
H3 H 0.752408 0.210082 0.699518 0.047 Uiso 1 1 calc R U . . .
C24 C 0.5006(2) 0.8822(4) 0.2649(2) 0.0411(12) Uani 1 1 d . . . . .
H24A H 0.445915 0.897631 0.244793 0.049 Uiso 1 1 calc R U . . .
H24B H 0.516958 0.933448 0.306986 0.049 Uiso 1 1 calc R U . . .
C37 C 0.4267(2) 0.3109(4) 0.4132(2) 0.0404(12) Uani 1 1 d . . . . .
H37 H 0.407870 0.363624 0.375078 0.048 Uiso 1 1 calc R U . . .
C27 C 0.6435(2) 0.4264(4) 0.2351(2) 0.0383(11) Uani 1 1 d . . . . .
H27A H 0.677110 0.491685 0.226583 0.046 Uiso 1 1 calc R U . . .
H27B H 0.674332 0.371575 0.269929 0.046 Uiso 1 1 calc R U . . .
C4 C 0.7431(2) 0.1116(4) 0.6111(2) 0.0441(13) Uani 1 1 d . . . . .
H4 H 0.757276 0.038503 0.634557 0.053 Uiso 1 1 calc R U . . .
C18 C 0.7720(2) 0.7833(4) 0.4698(2) 0.0476(13) Uani 1 1 d . . . . .
H18A H 0.768564 0.860156 0.492362 0.071 Uiso 1 1 calc R U . . .
H18B H 0.737282 0.782139 0.423065 0.071 Uiso 1 1 calc R U . . .
H18C H 0.824400 0.770449 0.464647 0.071 Uiso 1 1 calc R U . . .
C15 C 0.8960(2) 0.5364(4) 0.4522(2) 0.0435(12) Uani 1 1 d . . . . .
H15A H 0.910572 0.607623 0.480914 0.065 Uiso 1 1 calc R U . . .
H15B H 0.868819 0.559265 0.404521 0.065 Uiso 1 1 calc R U . . .
H15C H 0.941817 0.491409 0.449438 0.065 Uiso 1 1 calc R U . . .
C22 C 0.6308(2) 0.8854(4) 0.2396(2) 0.0458(13) Uani 1 1 d . . . . .
H22A H 0.650902 0.936584 0.281005 0.055 Uiso 1 1 calc R U . . .
H22B H 0.659723 0.903295 0.202845 0.055 Uiso 1 1 calc R U . . .
C31 C 0.5212(2) 0.3844(4) 0.2716(2) 0.0474(13) Uani 1 1 d . . . . .
H31A H 0.477244 0.422929 0.285522 0.057 Uiso 1 1 calc R U . . .
H31B H 0.544362 0.328945 0.309958 0.057 Uiso 1 1 calc R U . . .
C9 C 0.6554(2) 0.4264(4) 0.7025(2) 0.0504(13) Uani 1 1 d . . . . .
H9A H 0.606419 0.425192 0.668153 0.076 Uiso 1 1 calc R U . . .
H9B H 0.657896 0.496503 0.732809 0.076 Uiso 1 1 calc R U . . .
H9C H 0.660289 0.354828 0.731792 0.076 Uiso 1 1 calc R U . . .
C36 C 0.4000(2) 0.1916(5) 0.4088(3) 0.0510(14) Uani 1 1 d . . . . .
H36 H 0.365673 0.163761 0.367449 0.061 Uiso 1 1 calc R U . . .
C8 C 0.7966(2) 0.4460(4) 0.7170(2) 0.0447(12) Uani 1 1 d . . . . .
H8A H 0.797018 0.522537 0.741009 0.067 Uiso 1 1 calc R U . . .
H8B H 0.838618 0.443202 0.692407 0.067 Uiso 1 1 calc R U . . .
H8C H 0.802673 0.382082 0.752053 0.067 Uiso 1 1 calc R U . . .
C34 C 0.4767(3) 0.1558(4) 0.5234(3) 0.0551(14) Uani 1 1 d . . . . .
H34 H 0.494751 0.103649 0.561912 0.066 Uiso 1 1 calc R U . . .
C23 C 0.5463(2) 0.9127(4) 0.2107(2) 0.0500(13) Uani 1 1 d . . . . .
H23A H 0.539951 0.997863 0.198590 0.060 Uiso 1 1 calc R U . . .
H23B H 0.527168 0.866355 0.167008 0.060 Uiso 1 1 calc R U . . .
C35 C 0.4251(3) 0.1179(5) 0.4654(3) 0.0587(15) Uani 1 1 d . . . . .
H35 H 0.406032 0.039191 0.464048 0.070 Uiso 1 1 calc R U . . .
C14 C 0.8873(2) 0.4171(5) 0.5586(2) 0.0594(16) Uani 1 1 d . . . . .
H14A H 0.933889 0.376335 0.553536 0.089 Uiso 1 1 calc R U . . .
H14B H 0.855331 0.362399 0.578641 0.089 Uiso 1 1 calc R U . . .
H14C H 0.900713 0.485327 0.590151 0.089 Uiso 1 1 calc R U . . .
C29 C 0.5564(3) 0.2675(5) 0.1729(3) 0.0585(15) Uani 1 1 d . . . . .
H29A H 0.582874 0.202796 0.203152 0.070 Uiso 1 1 calc R U . . .
H29B H 0.534492 0.233848 0.125596 0.070 Uiso 1 1 calc R U . . .
C30 C 0.4923(2) 0.3142(4) 0.2046(2) 0.0531(14) Uani 1 1 d . . . . .
H30A H 0.461429 0.246771 0.215114 0.064 Uiso 1 1 calc R U . . .
H30B H 0.458693 0.365366 0.169400 0.064 Uiso 1 1 calc R U . . .
C28 C 0.6129(3) 0.3603(5) 0.1659(2) 0.0591(16) Uani 1 1 d . . . . .
H28A H 0.588610 0.417813 0.129199 0.071 Uiso 1 1 calc R U . . .
H28B H 0.656018 0.323025 0.149994 0.071 Uiso 1 1 calc R U . . .
C17 C 0.7983(3) 0.7013(4) 0.5905(2) 0.079(2) Uani 1 1 d . . . . .
H17A H 0.852286 0.690473 0.589965 0.118 Uiso 1 1 calc R U . . .
H17B H 0.783319 0.642820 0.622212 0.118 Uiso 1 1 calc R U . . .
H17C H 0.790573 0.781292 0.607320 0.118 Uiso 1 1 calc R U . . .
C39 C 0.9386(4) 1.0555(13) 0.5132(5) 0.097(3) Uani 1 1 d . . . . .
H39 H 0.895071 1.094911 0.522280 0.117 Uiso 1 1 calc R U . . .
C38 C 0.9558(7) 0.9455(13) 0.5402(4) 0.101(3) Uani 1 1 d . . . . .
H38 H 0.925335 0.908056 0.568127 0.121 Uiso 1 1 calc R U . . .
C40 C 0.9811(8) 1.1103(7) 0.4741(5) 0.104(3) Uani 1 1 d . . . . .
H40 H 0.967740 1.187605 0.456276 0.125 Uiso 1 1 calc R U . . .

loop_
_atom_site_aniso_label
_atom_site_aniso_U_11
_atom_site_aniso_U_22
_atom_site_aniso_U_33
_atom_site_aniso_U_23
_atom_site_aniso_U_13
_atom_site_aniso_U_12
P1 0.0202(5) 0.0292(6) 0.0213(5) 0.0026(5) 0.0058(4) 0.0001(5)
Si1 0.0188(5) 0.0247(6) 0.0219(6) 0.0016(5) 0.0048(4) -0.0029(5)
Mg1 0.0163(6) 0.0251(8) 0.0245(7) -0.0003(6) 0.0053(5) -0.0028(6)
N1 0.0187(16) 0.0220(19) 0.0229(17) 0.0021(15) 0.0057(13) -0.0004(14)
C1 0.0168(19) 0.020(2) 0.023(2) 0.0042(18) 0.0035(16) -0.0030(17)
C32 0.0145(19) 0.033(2) 0.017(2) -0.0021(19) 0.0093(16) -0.0039(18)
C2 0.030(2) 0.028(3) 0.022(2) 0.001(2) 0.0033(17) -0.006(2)
C6 0.024(2) 0.027(2) 0.027(2) 0.001(2) 0.0069(18) -0.0032(19)
C19 0.0167(19) 0.046(3) 0.027(2) 0.006(2) 0.0065(16) 0.0030(19)
C20 0.022(2) 0.037(3) 0.021(2) 0.0007(19) 0.0022(17) -0.0009(19)
C10 0.034(2) 0.020(2) 0.024(2) 0.0006(18) 0.0084(18) 0.0014(19)
C7 0.031(2) 0.039(3) 0.017(2) 0.002(2) 0.0055(17) -0.009(2)
C26 0.028(2) 0.042(3) 0.032(2) -0.006(2) 0.0089(18) 0.001(2)
C33 0.040(3) 0.038(3) 0.034(3) -0.006(2) 0.020(2) -0.010(2)
C13 0.019(2) 0.043(3) 0.035(2) 0.007(2) 0.0083(18) 0.003(2)
C25 0.023(2) 0.034(3) 0.034(2) 0.004(2) 0.0050(18) 0.0024(19)
C16 0.041(3) 0.028(3) 0.048(3) -0.008(2) 0.028(2) -0.008(2)
C11 0.037(2) 0.036(3) 0.032(2) -0.006(2) 0.003(2) 0.001(2)
C12 0.038(3) 0.045(3) 0.037(3) -0.009(2) 0.014(2) -0.007(2)
C21 0.030(2) 0.039(3) 0.038(3) 0.016(2) 0.013(2) 0.007(2)
C5 0.042(3) 0.028(3) 0.033(3) 0.001(2) 0.001(2) 0.001(2)
C3 0.049(3) 0.040(3) 0.025(2) 0.005(2) -0.002(2) -0.007(2)
C24 0.033(2) 0.036(3) 0.053(3) 0.009(2) 0.006(2) 0.007(2)
C37 0.028(2) 0.052(3) 0.044(3) -0.007(3) 0.015(2) 0.002(2)
C27 0.031(2) 0.053(3) 0.034(3) -0.010(2) 0.015(2) 0.007(2)
C4 0.065(3) 0.026(3) 0.036(3) 0.011(2) -0.001(2) -0.002(2)
C18 0.048(3) 0.025(3) 0.067(3) -0.004(3) 0.008(2) -0.010(2)
C15 0.024(2) 0.062(4) 0.045(3) 0.012(3) 0.009(2) 0.001(2)
C22 0.041(3) 0.046(3) 0.051(3) 0.016(3) 0.013(2) -0.005(2)
C31 0.042(3) 0.059(4) 0.044(3) -0.018(3) 0.017(2) -0.016(3)
C9 0.049(3) 0.062(4) 0.042(3) -0.009(3) 0.015(2) -0.012(3)
C36 0.034(3) 0.066(4) 0.057(3) -0.032(3) 0.018(2) -0.017(3)
C8 0.039(3) 0.054(3) 0.038(3) -0.009(2) 0.002(2) -0.007(2)
C34 0.073(4) 0.044(3) 0.059(4) 0.005(3) 0.037(3) -0.007(3)
C23 0.052(3) 0.044(3) 0.055(3) 0.024(3) 0.013(3) 0.000(3)
C35 0.065(4) 0.039(3) 0.084(4) -0.011(3) 0.044(3) -0.018(3)
C14 0.027(2) 0.090(4) 0.061(3) 0.037(3) 0.011(2) 0.003(3)
C29 0.066(4) 0.055(4) 0.054(3) -0.027(3) 0.012(3) 0.000(3)
C30 0.050(3) 0.066(4) 0.040(3) -0.013(3) 0.004(2) -0.020(3)
C28 0.051(3) 0.085(4) 0.045(3) -0.028(3) 0.016(3) 0.007(3)
C17 0.154(5) 0.049(4) 0.040(3) -0.020(3) 0.037(3) -0.060(4)
C39 0.054(4) 0.165(11) 0.067(5) -0.050(6) 0.000(4) -0.008(6)
C38 0.098(7) 0.143(9) 0.056(4) -0.021(6) 0.004(5) -0.075(6)
C40 0.137(8) 0.086(6) 0.071(6) -0.024(5) -0.019(5) -0.011(7)

loop_
_atom_type_symbol
_atom_type_description
_atom_type_scat_dispersion_real
_atom_type_scat_dispersion_imag
_atom_type_scat_source
C C 0.0033 0.0016 'International Tables Vol C Tables 4.2.6.8 and 6.1.1.4'
H H 0.0000 0.0000 'International Tables Vol C Tables 4.2.6.8 and 6.1.1.4'
N N 0.0061 0.0033 'International Tables Vol C Tables 4.2.6.8 and 6.1.1.4'
Mg Mg 0.0486 0.0363 'International Tables Vol C Tables 4.2.6.8 and 6.1.1.4'
Si Si 0.0817 0.0704 'International Tables Vol C Tables 4.2.6.8 and 6.1.1.4'
P P 0.1023 0.0942 'International Tables Vol C Tables 4.2.6.8 and 6.1.1.4'

loop_
_geom_angle_atom_site_label_1
_geom_angle_atom_site_label_2
_geom_angle_atom_site_label_3
_geom_angle
_geom_angle_site_symmetry_1
_geom_angle_site_symmetry_3
_geom_angle_publ_flag
C19 P1 C20 104.68(18) . . ?
C19 P1 C26 106.38(17) . . ?
C20 P1 C26 102.98(18) . . ?
C19 P1 Mg1 96.04(12) . . ?
C20 P1 Mg1 123.72(13) . . ?
C26 P1 Mg1 120.42(14) . . ?
N1 Si1 C16 112.42(17) . . ?
N1 Si1 C19 106.74(15) . . ?
C16 Si1 C19 105.78(19) . . ?
N1 Si1 C13 114.44(17) . . ?
C16 Si1 C13 113.94(19) . . ?
C19 Si1 C13 102.29(16) . . ?
N1 Si1 Mg1 35.57(10) . . ?
C16 Si1 Mg1 95.56(13) . . ?
C19 Si1 Mg1 82.45(11) . . ?
C13 Si1 Mg1 146.95(14) . . ?
N1 Mg1 C32 118.47(14) . . ?
N1 Mg1 C32 119.12(13) . 3_666 ?
C32 Mg1 C32 100.15(13) . 3_666 ?
N1 Mg1 P1 87.98(9) . . ?
C32 Mg1 P1 121.67(10) . . ?
C32 Mg1 P1 110.61(10) 3_666 . ?
N1 Mg1 Mg1 138.62(11) . 3_666 ?
C32 Mg1 Mg1 51.73(10) . 3_666 ?
C32 Mg1 Mg1 48.42(9) 3_666 3_666 ?
P1 Mg1 Mg1 132.82(7) . 3_666 ?
N1 Mg1 Si1 29.25(9) . . ?
C32 Mg1 Si1 144.58(11) . . ?
C32 Mg1 Si1 110.36(10) 3_666 . ?
P1 Mg1 Si1 63.84(4) . . ?
Mg1 Mg1 Si1 153.72(7) 3_666 . ?
C1 N1 Si1 122.4(2) . . ?
C1 N1 Mg1 121.2(2) . . ?
Si1 N1 Mg1 115.19(16) . . ?
C6 C1 C2 117.6(3) . . ?
C6 C1 N1 122.1(3) . . ?
C2 C1 N1 120.3(3) . . ?
C37 C32 C33 115.6(4) . . ?
C37 C32 Mg1 126.7(3) . . ?
C33 C32 Mg1 111.0(3) . . ?
C37 C32 Mg1 111.7(3) . 3_666 ?
C33 C32 Mg1 103.6(2) . 3_666 ?
Mg1 C32 Mg1 79.85(13) . 3_666 ?
C3 C2 C1 119.9(4) . . ?
C3 C2 C7 118.5(3) . . ?
C1 C2 C7 121.6(3) . . ?
C5 C6 C1 120.2(3) . . ?
C5 C6 C10 116.4(4) . . ?
C1 C6 C10 123.4(3) . . ?
P1 C19 Si1 115.06(19) . . ?
C21 C20 C25 109.6(3) . . ?
C21 C20 P1 115.6(3) . . ?
C25 C20 P1 111.0(3) . . ?
C6 C10 C12 113.4(3) . . ?
C6 C10 C11 111.3(3) . . ?
C12 C10 C11 108.7(3) . . ?
C2 C7 C8 112.1(3) . . ?
C2 C7 C9 111.6(3) . . ?
C8 C7 C9 109.3(3) . . ?
C31 C26 C27 111.5(4) . . ?
C31 C26 P1 111.9(3) . . ?
C27 C26 P1 116.1(3) . . ?
C34 C33 C32 124.2(4) . . ?
C14 C13 C15 109.6(3) . . ?
C14 C13 Si1 118.9(3) . . ?
C15 C13 Si1 111.7(3) . . ?
C24 C25 C20 111.4(3) . . ?
C17 C16 C18 107.2(3) . . ?
C17 C16 Si1 115.9(3) . . ?
C18 C16 Si1 116.4(3) . . ?
C22 C21 C20 111.7(3) . . ?
C4 C5 C6 121.2(4) . . ?
C4 C3 C2 122.2(4) . . ?
C23 C24 C25 111.3(4) . . ?
C32 C37 C36 121.6(4) . . ?
C28 C27 C26 111.3(3) . . ?
C3 C4 C5 118.9(4) . . ?
C23 C22 C21 110.9(4) . . ?
C26 C31 C30 114.3(4) . . ?
C35 C36 C37 118.6(4) . . ?
C35 C34 C33 119.0(5) . . ?
C24 C23 C22 110.4(3) . . ?
C34 C35 C36 120.9(5) . . ?
C28 C29 C30 112.8(4) . . ?
C29 C30 C31 112.5(4) . . ?
C29 C28 C27 112.6(4) . . ?
C40 C39 C38 122.0(8) . . ?
C39 C38 C40 117.9(8) . 3_776 ?
C39 C40 C38 120.0(8) . 3_776 ?

loop_
_geom_bond_atom_site_label_1
_geom_bond_atom_site_label_2
_geom_bond_distance
_geom_bond_site_symmetry_2
_geom_bond_publ_flag
P1 C19 1.839(3) . ?
P1 C20 1.864(4) . ?
P1 C26 1.870(4) . ?
P1 Mg1 2.7589(17) . ?
Si1 N1 1.711(3) . ?
Si1 C16 1.889(4) . ?
Si1 C19 1.898(3) . ?
Si1 C13 1.899(4) . ?
Si1 Mg1 3.1685(16) . ?
Mg1 N1 2.036(3) . ?
Mg1 C32 2.258(4) . ?
Mg1 C32 2.370(4) 3_666 ?
Mg1 Mg1 2.972(2) 3_666 ?
N1 C1 1.432(4) . ?
C1 C6 1.418(5) . ?
C1 C2 1.429(5) . ?
C32 C37 1.384(5) . ?
C32 C33 1.384(5) . ?
C2 C3 1.384(5) . ?
C2 C7 1.518(5) . ?
C6 C5 1.401(5) . ?
C6 C10 1.521(5) . ?
C20 C21 1.542(5) . ?
C20 C25 1.541(5) . ?
C10 C12 1.535(5) . ?
C10 C11 1.535(5) . ?
C7 C8 1.535(5) . ?
C7 C9 1.531(5) . ?
C26 C31 1.493(5) . ?
C26 C27 1.532(5) . ?
C33 C34 1.371(6) . ?
C13 C14 1.519(5) . ?
C13 C15 1.536(5) . ?
C25 C24 1.538(5) . ?
C16 C17 1.529(6) . ?
C16 C18 1.530(5) . ?
C21 C22 1.526(5) . ?
C5 C4 1.383(5) . ?
C3 C4 1.380(6) . ?
C24 C23 1.510(5) . ?
C37 C36 1.426(6) . ?
C27 C28 1.527(5) . ?
C22 C23 1.530(5) . ?
C31 C30 1.513(5) . ?
C36 C35 1.372(6) . ?
C34 C35 1.358(6) . ?
C29 C28 1.486(6) . ?
C29 C30 1.516(6) . ?
C39 C40 1.341(9) . ?
C39 C38 1.357(10) . ?
C38 C40 1.378(9) 3_776 ?
